data_2233154
loop_
_publ_author_name
'Xu, Yong'
'Yang, Ling-Ling'
'Yang, Sheng-Yong'
'Liu, Jie'

_publ_section_title
;
 Methyl 6-chloronicotinate
;
_journal_coeditor_code GK2439
_journal_issue 1
_journal_name_full 'Acta Crystallographica Section E'
_journal_page_first o162
_journal_paper_doi 10.1107/S1600536811053517
_journal_volume 68
_journal_year 2012
_chemical_formula_iupac 'C7 H6 Cl N O2'
_chemical_formula_moiety 'C7 H6 Cl N O2'
_chemical_formula_sum 'C7 H6 Cl N O2'
_chemical_formula_weight 171.58
_chemical_name_common
;
Methyl 6-chloronicotinate
;
_chemical_name_systematic
;
methyl 6-chloropyridine-3-carboxylate
;
_space_group_crystal_system triclinic
_space_group_IT_number 2
_space_group_name_Hall '-P 1'
_space_group_name_H-M_alt 'P -1'
_symmetry_space_group_name_Hall '-P 1'
_symmetry_space_group_name_H-M 'P -1'
_atom_sites_solution_hydrogens geom
_atom_sites_solution_primary direct
_atom_sites_solution_secondary difmap
_cell_angle_alpha 95.563(9)
_cell_angle_beta 94.918(8)
_cell_angle_gamma 104.657(9)
_cell_formula_units_Z 2
_cell_length_a 3.8721(4)
_cell_length_b 5.8068(6)
_cell_length_c 17.3721(18)
_cell_measurement_reflns_used 741
_cell_measurement_temperature 293(2)
_cell_measurement_theta_max 26.3208
_cell_measurement_theta_min 3.5513
_cell_volume 373.64(7)
_computing_cell_refinement
;
CrysAlis PRO (Agilent, 2011)
;
_computing_data_collection
;
CrysAlis PRO (Agilent, 2011)
;
_computing_data_reduction
;
CrysAlis PRO (Agilent, 2011)
;
_computing_molecular_graphics
;
OLEX2 (Dolomanov <i>et al.</i>, 2009) and Mercury (Macrae <i>et al.</i>,
2006)
;
_computing_publication_material
;
OLEX2 (Dolomanov <i>et al.</i>, 2009)
;
_computing_structure_refinement
;
SHELXL97 (Sheldrick, 2008)
;
_computing_structure_solution
;
SHELXS97 (Sheldrick, 2008)
;
_diffrn_ambient_temperature 293.15
_diffrn_detector_area_resol_mean 16.0874
_diffrn_measured_fraction_theta_full 0.998
_diffrn_measured_fraction_theta_max 0.998
_diffrn_measurement_device_type 'Oxford Diffraction Xcalibur E'
_diffrn_measurement_method '\w scans'
_diffrn_radiation_monochromator graphite
_diffrn_radiation_type 'Mo K\a'
_diffrn_radiation_wavelength 0.7107
_diffrn_reflns_av_R_equivalents 0.0293
_diffrn_reflns_limit_h_max 4
_diffrn_reflns_limit_h_min -4
_diffrn_reflns_limit_k_max 7
_diffrn_reflns_limit_k_min -7
_diffrn_reflns_limit_l_max 21
_diffrn_reflns_limit_l_min -21
_diffrn_reflns_number 3068
_diffrn_reflns_theta_full 26.37
_diffrn_reflns_theta_max 26.37
_diffrn_reflns_theta_min 3.56
_diffrn_standards_decay_% 0
_diffrn_standards_interval_count 0
_diffrn_standards_interval_time 0
_diffrn_standards_number 0
_exptl_absorpt_coefficient_mu 0.453
_exptl_absorpt_correction_T_max 1.00000
_exptl_absorpt_correction_T_min 0.03667
_exptl_absorpt_correction_type multi-scan
_exptl_absorpt_process_details
;
(CrysAlis PRO; Agilent, 2011)
;
_exptl_crystal_colour colourless
_exptl_crystal_density_diffrn 1.525
_exptl_crystal_density_method 'not measured'
_exptl_crystal_description block
_exptl_crystal_F_000 176
_exptl_crystal_size_max 0.30
_exptl_crystal_size_mid 0.30
_exptl_crystal_size_min 0.12
_refine_diff_density_max 0.233
_refine_diff_density_min -0.181
_refine_ls_extinction_method none
_refine_ls_goodness_of_fit_ref 0.985
_refine_ls_hydrogen_treatment constr
_refine_ls_matrix_type full
_refine_ls_number_parameters 101
_refine_ls_number_reflns 1527
_refine_ls_number_restraints 0
_refine_ls_restrained_S_all 0.985
_refine_ls_R_factor_all 0.1131
_refine_ls_R_factor_gt 0.0550
_refine_ls_shift/su_max 0.000
_refine_ls_shift/su_mean 0.000
_refine_ls_structure_factor_coef Fsqd
_refine_ls_weighting_details 'calc w=1/[\s^2^(Fo^2^)+(0.0410P)^2^] where P=(Fo^2^+2Fc^2^)/3'
_refine_ls_weighting_scheme calc
_refine_ls_wR_factor_gt 0.0966
_refine_ls_wR_factor_ref 0.1193
_reflns_number_gt 855
_reflns_number_total 1527
_reflns_threshold_expression >2sigma(I)
_cod_data_source_file gk2439.cif
_cod_data_source_block I
_cod_database_code 2233154
_cod_database_fobs_code 2233154

loop_
_space_group_symop_id
_space_group_symop_operation_xyz
1 'x, y, z'
2 '-x, -y, -z'

loop_
_atom_site_type_symbol
_atom_site_label
_atom_site_fract_x
_atom_site_fract_y
_atom_site_fract_z
_atom_site_U_iso_or_equiv
_atom_site_adp_type
_atom_site_calc_flag
_atom_site_refinement_flags
_atom_site_occupancy
_atom_site_symmetry_multiplicity
Cl Cl1 0.3480(2) 1.23478(16) 0.44450(4) 0.0710(4) Uani d . 1 1
O O1 0.4875(6) 0.7116(4) 0.10003(12) 0.0728(8) Uani d . 1 1
O O2 0.1351(5) 0.3994(4) 0.14496(10) 0.0521(6) Uani d . 1 1
N N1 0.5039(6) 1.1467(5) 0.30475(15) 0.0529(7) Uani d . 1 1
C C1 0.3350(8) 1.0448(6) 0.36075(16) 0.0452(8) Uani d . 1 1
C C2 0.1561(7) 0.8050(6) 0.35567(17) 0.0480(8) Uani d . 1 1
H H2 0.0435 0.7421 0.3971 0.058 Uiso calc R 1 1
C C3 0.1498(7) 0.6630(6) 0.28773(15) 0.0443(8) Uani d . 1 1
H H3 0.0331 0.5003 0.2823 0.053 Uiso calc R 1 1
C C4 0.3182(7) 0.7630(5) 0.22726(15) 0.0399(7) Uani d . 1 1
C C5 0.4935(7) 1.0035(5) 0.23934(17) 0.0484(8) Uani d . 1 1
H H5 0.6125 1.0704 0.1993 0.058 Uiso calc R 1 1
C C6 0.3266(8) 0.6273(6) 0.15097(18) 0.0464(8) Uani d . 1 1
C C7 0.1289(8) 0.2550(6) 0.07211(16) 0.0618(10) Uani d . 1 1
H H7A -0.0050 0.3080 0.0315 0.093 Uiso calc R 1 1
H H7B 0.0171 0.0899 0.0765 0.093 Uiso calc R 1 1
H H7C 0.3703 0.2710 0.0599 0.093 Uiso calc R 1 1

loop_
_atom_site_aniso_label
_atom_site_aniso_U_11
_atom_site_aniso_U_22
_atom_site_aniso_U_33
_atom_site_aniso_U_12
_atom_site_aniso_U_13
_atom_site_aniso_U_23
Cl1 0.0898(7) 0.0583(7) 0.0610(6) 0.0171(5) 0.0109(5) -0.0070(5)
O1 0.0875(17) 0.0632(18) 0.0575(14) -0.0044(13) 0.0288(13) 0.0043(13)
O2 0.0669(14) 0.0379(14) 0.0472(12) 0.0064(11) 0.0127(10) -0.0011(10)
N1 0.0611(17) 0.0362(17) 0.0564(16) 0.0033(13) 0.0081(13) 0.0050(14)
C1 0.0451(18) 0.043(2) 0.0472(17) 0.0109(16) 0.0029(14) 0.0064(16)
C2 0.0517(19) 0.044(2) 0.0505(18) 0.0091(16) 0.0165(15) 0.0146(16)
C3 0.0457(17) 0.0346(19) 0.0485(17) 0.0021(14) 0.0071(14) 0.0060(15)
C4 0.0394(17) 0.042(2) 0.0400(16) 0.0105(15) 0.0059(13) 0.0138(14)
C5 0.0509(19) 0.042(2) 0.0496(17) 0.0048(16) 0.0110(14) 0.0112(16)
C6 0.0450(18) 0.046(2) 0.0489(18) 0.0112(16) 0.0075(15) 0.0093(17)
C7 0.071(2) 0.054(2) 0.0551(19) 0.0092(18) 0.0116(17) -0.0019(18)

loop_
_atom_type_symbol
_atom_type_description
_atom_type_scat_dispersion_real
_atom_type_scat_dispersion_imag
_atom_type_scat_source
C C 0.0033 0.0016 'International Tables Vol C Tables 4.2.6.8 and 6.1.1.4'
H H 0.0000 0.0000 'International Tables Vol C Tables 4.2.6.8 and 6.1.1.4'
Cl Cl 0.1484 0.1585 'International Tables Vol C Tables 4.2.6.8 and 6.1.1.4'
N N 0.0061 0.0033 'International Tables Vol C Tables 4.2.6.8 and 6.1.1.4'
O O 0.0106 0.0060 'International Tables Vol C Tables 4.2.6.8 and 6.1.1.4'

loop_
_geom_angle_atom_site_label_1
_geom_angle_atom_site_label_2
_geom_angle_atom_site_label_3
_geom_angle
C6 O2 C7 116.0(2)
C1 N1 C5 116.2(3)
N1 C1 Cl1 115.3(2)
N1 C1 C2 124.6(3)
C2 C1 Cl1 120.1(2)
C1 C2 H2 121.1
C3 C2 C1 117.8(3)
C3 C2 H2 121.1
C2 C3 H3 120.2
C2 C3 C4 119.5(3)
C4 C3 H3 120.2
C3 C4 C6 124.3(3)
C5 C4 C3 117.7(3)
C5 C4 C6 118.1(3)
N1 C5 C4 124.2(3)
N1 C5 H5 117.9
C4 C5 H5 117.9
O1 C6 O2 123.3(3)
O1 C6 C4 124.1(3)
O2 C6 C4 112.6(3)
O2 C7 H7A 109.5
O2 C7 H7B 109.5
O2 C7 H7C 109.5
H7A C7 H7B 109.5
H7A C7 H7C 109.5
H7B C7 H7C 109.5

loop_
_geom_bond_atom_site_label_1
_geom_bond_atom_site_label_2
_geom_bond_distance
Cl1 C1 1.728(3)
O1 C6 1.198(4)
O2 C6 1.333(4)
O2 C7 1.444(3)
N1 C1 1.322(4)
N1 C5 1.333(3)
C1 C2 1.380(4)
C2 H2 0.9300
C2 C3 1.367(4)
C3 H3 0.9300
C3 C4 1.382(4)
C4 C5 1.376(4)
C4 C6 1.482(4)
C5 H5 0.9300
C7 H7A 0.9600
C7 H7B 0.9600
C7 H7C 0.9600

loop_
_geom_hbond_atom_site_label_D
_geom_hbond_atom_site_label_H
_geom_hbond_atom_site_label_A
_geom_hbond_site_symmetry_A
_geom_hbond_distance_DH
_geom_hbond_distance_HA
_geom_hbond_distance_DA
_geom_hbond_angle_DHA
_geom_hbond_publ_flag
C3 H3 N1 1_445 0.93 2.59 3.440(4) 151 y
C5 H5 O1 . 0.93 2.49 2.812(3) 101 n
